data_4329137
loop_
_publ_author_name
'Torben Birk'
'Kasper S. Pedersen'
'Christian Aa. Thuesen'
'Thomas Weyherm\"uller'
'Magnus Schau-Magnussen'
'Stergios Piligkos'
'H\"ogni Weihe'
'Susanne Mossin'
'Marco Evangelisti'
'Jesper Bendix'

_publ_contact_author_address
;
Department of Chemistry, University of Copenhagen
Universitetsparken 5
DK-2100 Copenhagen
Denmark
;
_publ_contact_author_email bendix@kiku.dk
_publ_contact_author_fax '+45 35320212'
_publ_contact_author_name 'Jesper Bendix'
_publ_contact_author_phone '+45 35320101'
_publ_section_title
;
 Fluoride Bridges as Structure-Directing Motifs in 3d-4f Cluster Chemistry
;
_journal_name_full 'Inorganic Chemistry'
_journal_page_first 5435
_journal_page_last 5443
_journal_paper_doi 10.1021/ic300421x
_journal_volume 51
_journal_year 2012
_chemical_formula_moiety 'C18 H44 Cr2 F7 N14 Nd3 O25, 6(C2 H3 N)'
_chemical_formula_sum 'C30 H62 Cr2 F7 N20 Nd3 O25'
_chemical_formula_weight 1772.72
_chemical_name_systematic
; 
 ? 
;
_space_group_IT_number 14
_symmetry_cell_setting monoclinic
_symmetry_space_group_name_Hall '-P 2ybc'
_symmetry_space_group_name_H-M 'P 1 21/c 1'
_atom_sites_solution_hydrogens geom
_atom_sites_solution_primary direct
_atom_sites_solution_secondary difmap
_audit_creation_method SHELXL-97
_cell_angle_alpha 90.00
_cell_angle_beta 99.062(2)
_cell_angle_gamma 90.00
_cell_formula_units_Z 4
_cell_length_a 13.888(2)
_cell_length_b 11.5583(17)
_cell_length_c 40.336(6)
_cell_measurement_reflns_used 101978
_cell_measurement_temperature 100(2)
_cell_measurement_theta_max 25.00
_cell_measurement_theta_min 2.04
_cell_volume 6394.0(16)
_computing_cell_refinement 'SAINT (Bruker, 2006)'
_computing_data_collection 'SAINT (Bruker, 2006)'
_computing_data_reduction 'SAINT (Bruker, 2006)'
_computing_molecular_graphics 'Ortep-3 (Farrugia, 1997)'
_computing_publication_material 'SHELXL97 (Sheldrick, 2008)'
_computing_structure_refinement 'SHELXL97 (Sheldrick, 2008)'
_computing_structure_solution 'SHELXS97 (Sheldrick, 2008)'
_diffrn_ambient_temperature 100(2)
_diffrn_measured_fraction_theta_full 0.995
_diffrn_measured_fraction_theta_max 0.995
_diffrn_measurement_device_type 'Bruker-Nonius KappaCCD'
_diffrn_measurement_method '\w and \f scans'
_diffrn_radiation_monochromator graphite
_diffrn_radiation_source 'rotating anode'
_diffrn_radiation_type MoK\a
_diffrn_radiation_wavelength 0.71073
_diffrn_reflns_av_R_equivalents 0.1440
_diffrn_reflns_av_sigmaI/netI 0.0725
_diffrn_reflns_limit_h_max 16
_diffrn_reflns_limit_h_min -16
_diffrn_reflns_limit_k_max 13
_diffrn_reflns_limit_k_min -13
_diffrn_reflns_limit_l_max 47
_diffrn_reflns_limit_l_min -47
_diffrn_reflns_number 101978
_diffrn_reflns_theta_full 25.00
_diffrn_reflns_theta_max 25.00
_diffrn_reflns_theta_min 2.04
_exptl_absorpt_coefficient_mu 2.828
_exptl_absorpt_correction_type none
_exptl_crystal_colour Pink
_exptl_crystal_density_diffrn 1.842
_exptl_crystal_description Rod
_exptl_crystal_F_000 3492
_refine_diff_density_max 3.967
_refine_diff_density_min -1.495
_refine_diff_density_rms 0.297
_refine_ls_extinction_coef 0.00486(16)
_refine_ls_extinction_expression Fc^*^=kFc[1+0.001xFc^2^\l^3^/sin(2\q)]^-1/4^
_refine_ls_extinction_method 'SHELXL97 (Sheldrick, 2008)'
_refine_ls_goodness_of_fit_ref 1.188
_refine_ls_hydrogen_treatment mixed
_refine_ls_matrix_type full
_refine_ls_number_parameters 825
_refine_ls_number_reflns 11209
_refine_ls_number_restraints 48
_refine_ls_restrained_S_all 1.185
_refine_ls_R_factor_all 0.1212
_refine_ls_R_factor_gt 0.0939
_refine_ls_shift/su_max 0.596
_refine_ls_shift/su_mean 0.004
_refine_ls_structure_factor_coef Fsqd
_refine_ls_weighting_details 'calc w=1/[\s^2^(Fo^2^)+(0.0678P)^2^+297.7484P] where P=(Fo^2^+2Fc^2^)/3'
_refine_ls_weighting_scheme calc
_refine_ls_wR_factor_gt 0.2297
_refine_ls_wR_factor_ref 0.2443
_reflns_number_gt 8481
_reflns_number_total 11209
_reflns_threshold_expression >2sigma(I)
_cod_data_source_file ic300421x_si_001_5.cif
_cod_data_source_block 14_6445
_cod_original_cell_volume 6393.8(17)
_cod_original_sg_symbol_H-M 'P 21/c'
_cod_database_code 4329137

loop_
_symmetry_equiv_pos_as_xyz
'x, y, z'
'-x, y+1/2, -z+1/2'
'-x, -y, -z'
'x, -y-1/2, z-1/2'

loop_
_atom_site_label
_atom_site_type_symbol
_atom_site_fract_x
_atom_site_fract_y
_atom_site_fract_z
_atom_site_U_iso_or_equiv
_atom_site_adp_type
_atom_site_occupancy
_atom_site_symmetry_multiplicity
_atom_site_calc_flag
_atom_site_refinement_flags
_atom_site_disorder_assembly
_atom_site_disorder_group
Nd1 Nd 0.80118(6) -0.16538(7) 0.079475(19) 0.02174(19) Uani 1 1 d . . .
Nd2 Nd 0.66395(5) 0.05312(7) 0.139257(19) 0.02218(19) Uani 1 1 d D . .
Nd3 Nd 0.96633(5) 0.06651(7) 0.143323(18) 0.02150(19) Uani 1 1 d . . .
Cr1 Cr 0.83373(17) -0.2167(2) 0.17770(5) 0.0216(5) Uani 1 1 d . . .
Cr2 Cr 0.78283(16) 0.1739(2) 0.05981(5) 0.0214(5) Uani 1 1 d . . .
F1 F 0.8175(6) -0.2571(7) 0.13057(19) 0.0245(19) Uani 1 1 d . . .
F2 F 0.7275(6) -0.1091(7) 0.17053(19) 0.0224(18) Uani 1 1 d . . .
F3 F 0.9281(6) -0.1026(7) 0.17259(19) 0.0242(19) Uani 1 1 d . . .
F21 F 0.7938(6) 0.0100(7) 0.0509(2) 0.0254(19) Uani 1 1 d . . .
F22 F 0.6931(6) 0.1494(7) 0.0907(2) 0.0258(19) Uani 1 1 d . . .
F23 F 0.8937(6) 0.1697(7) 0.09496(19) 0.0244(19) Uani 1 1 d . . .
N1 N 0.8560(8) -0.1940(10) 0.2285(3) 0.020(3) Uani 1 1 d . . .
C2 C 0.9585(11) -0.2249(15) 0.2398(4) 0.032(4) Uani 1 1 d . . .
H2A H 0.9717 -0.2286 0.2646 0.038 Uiso 1 1 calc R . .
H2B H 1.0016 -0.1653 0.2323 0.038 Uiso 1 1 calc R . .
C3 C 0.9793(11) -0.3417(13) 0.2251(4) 0.026(3) Uani 1 1 d . . .
H3A H 1.0504 -0.3562 0.2289 0.031 Uiso 1 1 calc R . .
H3B H 0.9476 -0.4036 0.2365 0.031 Uiso 1 1 calc R . .
N4 N 0.9409(8) -0.3436(10) 0.1879(3) 0.022(3) Uani 1 1 d . . .
C5 C 0.8867(12) -0.4545(13) 0.1781(4) 0.031(4) Uani 1 1 d . . .
H5A H 0.9285 -0.5212 0.1862 0.037 Uiso 1 1 calc R . .
H5B H 0.8715 -0.4594 0.1533 0.037 Uiso 1 1 calc R . .
C6 C 0.7917(11) -0.4606(12) 0.1929(4) 0.026(3) Uani 1 1 d . . .
H6A H 0.7502 -0.5237 0.1819 0.031 Uiso 1 1 calc R . .
H6B H 0.8067 -0.4780 0.2172 0.031 Uiso 1 1 calc R . .
N7 N 0.7369(9) -0.3464(10) 0.1877(3) 0.026(3) Uani 1 1 d . . .
C8 C 0.7006(13) -0.3092(15) 0.2184(4) 0.037(4) Uani 1 1 d . . .
H8A H 0.6666 -0.3742 0.2276 0.044 Uiso 1 1 calc R . .
H8B H 0.6537 -0.2448 0.2132 0.044 Uiso 1 1 calc R . .
C9 C 0.7875(10) -0.2696(13) 0.2444(4) 0.023(3) Uani 1 1 d . . .
H9A H 0.7631 -0.2261 0.2625 0.027 Uiso 1 1 calc R . .
H9B H 0.8232 -0.3383 0.2545 0.027 Uiso 1 1 calc R . .
C10 C 0.8391(11) -0.0672(13) 0.2381(4) 0.027(3) Uani 1 1 d . . .
H10A H 0.8677 -0.0153 0.2231 0.040 Uiso 1 1 calc R . .
H10B H 0.8700 -0.0535 0.2613 0.040 Uiso 1 1 calc R . .
H10C H 0.7690 -0.0523 0.2360 0.040 Uiso 1 1 calc R . .
C11 C 1.0177(13) -0.3281(15) 0.1681(4) 0.037(4) Uani 1 1 d . . .
H11A H 1.0473 -0.2516 0.1726 0.055 Uiso 1 1 calc R . .
H11B H 0.9907 -0.3344 0.1442 0.055 Uiso 1 1 calc R . .
H11C H 1.0675 -0.3880 0.1740 0.055 Uiso 1 1 calc R . .
C12 C 0.6558(12) -0.3605(16) 0.1601(4) 0.034(4) Uani 1 1 d . . .
H12A H 0.6145 -0.4248 0.1652 0.051 Uiso 1 1 calc R . .
H12B H 0.6814 -0.3770 0.1394 0.051 Uiso 1 1 calc R . .
H12C H 0.6173 -0.2892 0.1574 0.051 Uiso 1 1 calc R . .
N21 N 0.7639(9) 0.3522(10) 0.0645(3) 0.023(3) Uani 1 1 d . . .
C22 C 0.8281(13) 0.4146(13) 0.0443(4) 0.035(4) Uani 1 1 d . . .
H22A H 0.8565 0.4833 0.0568 0.042 Uiso 1 1 calc R . .
H22B H 0.7889 0.4417 0.0230 0.042 Uiso 1 1 calc R . .
C23 C 0.9086(13) 0.3378(15) 0.0365(4) 0.035(4) Uani 1 1 d . . .
H23A H 0.9578 0.3283 0.0569 0.041 Uiso 1 1 calc R . .
H23B H 0.9410 0.3747 0.0190 0.041 Uiso 1 1 calc R . .
N24 N 0.8709(9) 0.2209(12) 0.0244(3) 0.032(3) Uani 1 1 d . . .
C25 C 0.8113(12) 0.2300(16) -0.0092(4) 0.037(4) Uani 1 1 d . . .
H25A H 0.8483 0.1993 -0.0264 0.044 Uiso 1 1 calc R . .
H25B H 0.7959 0.3122 -0.0145 0.044 Uiso 1 1 calc R . .
C26 C 0.7166(12) 0.1614(14) -0.0101(3) 0.032(4) Uani 1 1 d . . .
H26A H 0.6711 0.1812 -0.0307 0.039 Uiso 1 1 calc R . .
H26B H 0.7310 0.0776 -0.0107 0.039 Uiso 1 1 calc R . .
N27 N 0.6697(10) 0.1871(11) 0.0197(3) 0.029(3) Uani 1 1 d . . .
C28 C 0.6282(14) 0.3112(16) 0.0182(4) 0.044(5) Uani 1 1 d . . .
H28A H 0.6531 0.3556 0.0004 0.052 Uiso 1 1 calc R . .
H28B H 0.5562 0.3087 0.0129 0.052 Uiso 1 1 calc R . .
C29 C 0.6584(11) 0.3683(14) 0.0513(4) 0.030(4) Uani 1 1 d . . .
H29A H 0.6193 0.3364 0.0677 0.035 Uiso 1 1 calc R . .
H29B H 0.6442 0.4521 0.0490 0.035 Uiso 1 1 calc R . .
C30 C 0.7853(13) 0.3898(15) 0.0999(4) 0.036(4) Uani 1 1 d . . .
H30A H 0.7743 0.4733 0.1012 0.054 Uiso 1 1 calc R . .
H30B H 0.8534 0.3722 0.1089 0.054 Uiso 1 1 calc R . .
H30C H 0.7423 0.3489 0.1130 0.054 Uiso 1 1 calc R . .
C31 C 0.9514(12) 0.1387(15) 0.0244(4) 0.033(4) Uani 1 1 d . . .
H31A H 0.9256 0.0643 0.0153 0.049 Uiso 1 1 calc R . .
H31B H 0.9852 0.1279 0.0474 0.049 Uiso 1 1 calc R . .
H31C H 0.9973 0.1690 0.0104 0.049 Uiso 1 1 calc R . .
C32 C 0.5888(11) 0.1042(16) 0.0215(4) 0.033(4) Uani 1 1 d . . .
H32A H 0.5487 0.0974 -0.0007 0.050 Uiso 1 1 calc R . .
H32B H 0.5485 0.1323 0.0377 0.050 Uiso 1 1 calc R . .
H32C H 0.6158 0.0283 0.0286 0.050 Uiso 1 1 calc R . .
O41 O 0.9209(7) -0.3299(9) 0.0769(2) 0.028(2) Uani 1 1 d . . .
N42 N 0.9334(10) -0.3123(11) 0.0472(3) 0.030(3) Uani 1 1 d . . .
O43 O 0.8859(9) -0.2247(10) 0.0322(3) 0.036(3) Uani 1 1 d . . .
O44 O 0.9882(8) -0.3699(10) 0.0330(3) 0.039(3) Uani 1 1 d . . .
O51 O 0.7007(8) -0.3408(9) 0.0614(3) 0.033(3) Uani 1 1 d . . .
N52 N 0.6566(9) -0.2980(13) 0.0338(3) 0.033(3) Uani 1 1 d . . .
O53 O 0.6732(7) -0.1931(8) 0.0276(3) 0.027(2) Uani 1 1 d . . .
O54 O 0.5994(9) -0.3561(10) 0.0147(3) 0.042(3) Uani 1 1 d . . .
O61 O 0.6417(7) -0.1177(9) 0.0986(2) 0.027(2) Uani 1 1 d . . .
N62 N 0.5512(9) -0.0996(12) 0.0841(3) 0.031(3) Uani 1 1 d . . .
O63 O 0.5150(8) -0.0071(10) 0.0929(3) 0.034(3) Uani 1 1 d . . .
O64 O 0.5079(8) -0.1712(11) 0.0651(3) 0.045(3) Uani 1 1 d . . .
O71 O 0.5308(8) -0.0487(10) 0.1635(3) 0.037(3) Uani 1 1 d . . .
N72 N 0.5587(9) -0.0181(14) 0.1939(4) 0.038(4) Uani 1 1 d . . .
O73 O 0.6212(8) 0.0648(10) 0.1973(3) 0.035(3) Uani 1 1 d . . .
O74 O 0.5349(10) -0.0640(14) 0.2180(3) 0.059(4) Uani 1 1 d . . .
O81 O 0.7175(9) 0.2517(10) 0.1684(3) 0.038(3) Uani 1 1 d . . .
N82 N 0.7986(9) 0.2172(13) 0.1853(3) 0.032(3) Uani 1 1 d . . .
O83 O 0.8259(7) 0.1186(9) 0.1741(3) 0.028(2) Uani 1 1 d . . .
O84 O 0.8392(7) 0.2675(9) 0.2083(3) 0.030(3) Uani 1 1 d . . .
O91 O 0.9741(7) 0.2789(10) 0.1622(2) 0.029(3) Uani 1 1 d . . .
N92 N 1.0630(10) 0.2918(13) 0.1596(3) 0.035(3) Uani 1 1 d . . .
O93 O 1.1027(9) 0.2139(11) 0.1449(3) 0.044(3) Uani 1 1 d . . .
O94 O 1.1092(8) 0.3794(10) 0.1714(3) 0.045(3) Uani 1 1 d . . .
O101 O 1.0563(8) 0.0700(10) 0.2021(3) 0.031(3) Uani 1 1 d . . .
N102 N 1.1203(10) -0.0079(11) 0.1981(3) 0.029(3) Uani 1 1 d . . .
O103 O 1.1216(7) -0.0389(10) 0.1676(2) 0.030(3) Uani 1 1 d . . .
O104 O 1.1755(10) -0.0463(11) 0.2213(3) 0.048(3) Uani 1 1 d . . .
O111 O 1.0829(7) 0.0384(10) 0.0986(2) 0.028(2) Uani 1 1 d . . .
N112 N 1.0434(9) -0.0544(14) 0.0866(3) 0.038(4) Uani 1 1 d . . .
O113 O 0.9726(7) -0.0958(10) 0.1008(2) 0.028(3) Uani 1 1 d . . .
O114 O 1.0634(10) -0.1025(14) 0.0619(4) 0.067(4) Uani 1 1 d . . .
F120 F 0.8110(5) -0.0157(7) 0.11983(19) 0.0210(18) Uani 1 1 d . . .
O130 O 0.5358(7) 0.2037(9) 0.13010(15) 0.034(3) Uani 1 1 d D . .
H131 H 0.5261(15) 0.210(4) 0.1501(2) 0.051 Uiso 1 1 d D . .
H132 H 0.514(3) 0.188(4) 0.1100(4) 0.051 Uiso 1 1 d D . .
N231 N 0.7623(7) 0.1618(11) 0.2763(4) 0.067(5) Uani 1 1 d D . .
C232 C 0.7066(6) 0.2225(12) 0.2622(5) 0.054(6) Uani 1 1 d D . .
C233 C 0.6324(11) 0.2997(15) 0.2460(5) 0.060(6) Uani 1 1 d D . .
H23C H 0.5684 0.2628 0.2448 0.091 Uiso 1 1 calc R . .
H23D H 0.6447 0.3173 0.2233 0.091 Uiso 1 1 calc R . .
H23E H 0.6334 0.3714 0.2590 0.091 Uiso 1 1 calc R . .
N211 N 1.3563(18) 0.127(2) 0.2052(6) 0.097(8) Uani 1 1 d . . .
C212 C 1.3390(16) 0.123(2) 0.1767(6) 0.059(6) Uani 1 1 d . . .
C213 C 1.3193(18) 0.113(2) 0.1417(6) 0.068(7) Uani 1 1 d . . .
H21A H 1.3647 0.1610 0.1316 0.102 Uiso 1 1 calc R . .
H21B H 1.2522 0.1375 0.1336 0.102 Uiso 1 1 calc R . .
H21C H 1.3271 0.0316 0.1354 0.102 Uiso 1 1 calc R . .
N221 N 0.4091(12) 0.2411(17) 0.0701(4) 0.056(5) Uani 1 1 d . . .
C222 C 0.3311(17) 0.2151(19) 0.0587(4) 0.053(5) Uani 1 1 d . . .
C223 C 0.2296(16) 0.184(3) 0.0445(6) 0.084(9) Uani 1 1 d . . .
H22C H 0.1982 0.1468 0.0618 0.126 Uiso 1 1 calc R . .
H22D H 0.2300 0.1298 0.0257 0.126 Uiso 1 1 calc R . .
H22E H 0.1934 0.2536 0.0364 0.126 Uiso 1 1 calc R . .
N201 N 0.5006(5) 0.3785(18) 0.1719(5) 0.099(8) Uani 1 1 d D . .
C202 C 0.4382(5) 0.412(2) 0.1841(4) 0.106(12) Uani 1 1 d D . .
C203 C 0.3610(14) 0.445(3) 0.2021(6) 0.124(13) Uani 1 1 d D . .
H20A H 0.3041 0.3954 0.1951 0.186 Uiso 1 1 calc R . .
H20B H 0.3432 0.5259 0.1972 0.186 Uiso 1 1 calc R . .
H20C H 0.3830 0.4357 0.2262 0.186 Uiso 1 1 calc R . .
N241 N 0.281(2) -0.202(4) 0.09163(15) 0.143(17) Uani 0.805(19) 1 d PD A 1
C242 C 0.296(2) -0.203(4) 0.11997(15) 0.082(11) Uani 0.805(19) 1 d PD A 1
C243 C 0.3165(17) -0.207(3) 0.1560(2) 0.060(8) Uani 0.805(19) 1 d PD A 1
H24A H 0.2686 -0.2567 0.1645 0.091 Uiso 0.805(19) 1 calc PR A 1
H24B H 0.3126 -0.1286 0.1651 0.091 Uiso 0.805(19) 1 calc PR A 1
H24C H 0.3821 -0.2379 0.1632 0.091 Uiso 0.805(19) 1 calc PR A 1
N251 N 0.2117(8) -0.520(3) 0.0405(3) 0.080(9) Uani 0.590(17) 1 d PD B 1
C252 C 0.1720(9) -0.513(4) 0.0628(3) 0.096(14) Uani 0.590(17) 1 d PD B 1
C253 C 0.1335(16) -0.504(3) 0.0938(4) 0.046(7) Uani 0.590(17) 1 d PD B 1
H25C H 0.1836 -0.5265 0.1126 0.068 Uiso 0.590(17) 1 calc PR B 1
H25D H 0.0766 -0.5543 0.0930 0.068 Uiso 0.590(17) 1 calc PR B 1
H25E H 0.1140 -0.4233 0.0969 0.068 Uiso 0.590(17) 1 calc PR B 1
N246 N 0.158(2) -0.202(3) 0.0903(7) 0.143(17) Uani 0.195(19) 1 d PD A 2
C247 C 0.191(3) -0.240(3) 0.1153(7) 0.082(11) Uani 0.195(19) 1 d PD A 2
C248 C 0.226(6) -0.301(6) 0.1460(12) 0.060(8) Uani 0.195(19) 1 d PD A 2
H24D H 0.1731 -0.3458 0.1530 0.091 Uiso 0.195(19) 1 calc PR A 2
H24E H 0.2503 -0.2445 0.1636 0.091 Uiso 0.195(19) 1 calc PR A 2
H24F H 0.2794 -0.3527 0.1425 0.091 Uiso 0.195(19) 1 calc PR A 2
N256 N 0.2922(12) -0.505(4) 0.0390(9) 0.080(9) Uani 0.410(17) 1 d PD B 2
C257 C 0.3616(15) -0.478(5) 0.0557(9) 0.096(14) Uani 0.410(17) 1 d PD B 2
C258 C 0.4535(17) -0.450(4) 0.0758(10) 0.046(7) Uani 0.410(17) 1 d PD B 2
H25F H 0.5005 -0.5118 0.0742 0.068 Uiso 0.410(17) 1 calc PR B 2
H25G H 0.4446 -0.4398 0.0992 0.068 Uiso 0.410(17) 1 calc PR B 2
H25H H 0.4781 -0.3773 0.0675 0.068 Uiso 0.410(17) 1 calc PR B 2

loop_
_atom_site_aniso_label
_atom_site_aniso_U_11
_atom_site_aniso_U_22
_atom_site_aniso_U_33
_atom_site_aniso_U_23
_atom_site_aniso_U_13
_atom_site_aniso_U_12
Nd1 0.0263(4) 0.0183(4) 0.0194(4) 0.0012(3) -0.0005(3) -0.0012(3)
Nd2 0.0207(4) 0.0202(4) 0.0250(4) 0.0046(3) 0.0016(3) 0.0011(3)
Nd3 0.0210(4) 0.0227(4) 0.0199(4) -0.0006(3) 0.0002(3) -0.0018(3)
Cr1 0.0258(12) 0.0188(12) 0.0186(11) 0.0028(9) -0.0009(9) 0.0020(10)
Cr2 0.0237(11) 0.0180(12) 0.0209(11) 0.0032(9) -0.0015(9) -0.0036(10)
F1 0.031(4) 0.021(4) 0.019(4) 0.002(3) -0.003(3) 0.003(4)
F2 0.026(4) 0.013(4) 0.027(4) 0.004(3) 0.000(3) 0.003(3)
F3 0.025(4) 0.022(4) 0.024(4) 0.007(3) 0.000(3) 0.001(4)
F21 0.034(5) 0.015(4) 0.026(4) 0.001(3) -0.002(4) -0.006(4)
F22 0.026(4) 0.023(4) 0.026(4) 0.002(3) -0.003(3) -0.005(4)
F23 0.026(4) 0.023(4) 0.023(4) -0.001(3) 0.001(3) -0.008(4)
N1 0.018(6) 0.012(6) 0.028(6) 0.002(5) -0.004(5) 0.009(5)
C2 0.033(8) 0.038(9) 0.025(8) 0.007(7) 0.003(6) 0.015(7)
C3 0.020(7) 0.027(8) 0.030(8) 0.003(6) 0.001(6) -0.004(6)
N4 0.020(6) 0.019(6) 0.027(6) -0.001(5) 0.005(5) 0.000(5)
C5 0.047(9) 0.016(8) 0.030(8) 0.002(6) 0.009(7) 0.005(7)
C6 0.034(8) 0.006(7) 0.036(8) 0.005(6) 0.000(7) 0.011(6)
N7 0.029(7) 0.004(6) 0.043(7) 0.005(5) -0.001(6) 0.001(5)
C8 0.053(10) 0.027(9) 0.027(8) 0.018(7) -0.004(7) -0.009(8)
C9 0.013(6) 0.024(8) 0.031(8) -0.002(6) 0.002(6) 0.003(6)
C10 0.024(7) 0.028(8) 0.028(8) -0.005(7) 0.004(6) 0.004(7)
C11 0.061(11) 0.026(9) 0.025(8) 0.002(7) 0.014(8) 0.012(8)
C12 0.034(9) 0.040(10) 0.026(8) 0.007(7) -0.001(7) -0.006(8)
N21 0.036(7) 0.013(6) 0.020(6) 0.005(5) 0.005(5) 0.001(5)
C22 0.060(11) 0.011(8) 0.032(8) -0.002(6) 0.004(8) -0.002(7)
C23 0.049(10) 0.031(9) 0.023(8) 0.004(7) 0.001(7) -0.001(8)
N24 0.029(7) 0.040(8) 0.025(6) 0.005(6) -0.001(5) -0.009(6)
C25 0.039(9) 0.042(10) 0.029(8) -0.001(7) 0.007(7) -0.009(8)
C26 0.050(10) 0.027(8) 0.014(7) 0.004(6) -0.009(7) -0.006(8)
N27 0.036(7) 0.021(7) 0.028(7) -0.001(5) -0.002(6) -0.004(6)
C28 0.044(10) 0.041(11) 0.042(10) 0.017(8) -0.005(8) 0.012(9)
C29 0.021(7) 0.026(8) 0.041(9) 0.008(7) 0.003(6) 0.004(6)
C30 0.047(10) 0.039(10) 0.021(8) -0.006(7) 0.003(7) -0.026(8)
C31 0.033(8) 0.033(9) 0.032(8) -0.005(7) 0.005(7) 0.001(7)
C32 0.021(7) 0.044(10) 0.032(8) 0.006(7) -0.003(6) 0.001(7)
O41 0.031(5) 0.023(5) 0.030(5) -0.002(4) 0.006(4) 0.010(5)
N42 0.038(7) 0.024(7) 0.029(7) 0.001(6) 0.004(6) -0.018(6)
O43 0.049(7) 0.033(6) 0.025(5) 0.007(5) 0.002(5) 0.004(6)
O44 0.047(7) 0.032(6) 0.044(6) -0.004(5) 0.026(5) 0.018(6)
O51 0.036(6) 0.020(6) 0.035(6) 0.003(5) -0.013(5) 0.002(5)
N52 0.025(7) 0.042(9) 0.029(7) -0.004(6) -0.003(6) 0.004(6)
O53 0.030(5) 0.009(5) 0.040(6) 0.000(4) 0.001(5) 0.002(4)
O54 0.042(7) 0.031(7) 0.045(7) -0.006(5) -0.017(6) -0.015(6)
O61 0.029(5) 0.028(6) 0.021(5) 0.001(4) -0.004(4) -0.012(5)
N62 0.026(7) 0.036(8) 0.029(7) 0.002(6) 0.001(5) -0.013(6)
O63 0.028(6) 0.023(6) 0.048(7) 0.009(5) -0.002(5) 0.009(5)
O64 0.022(6) 0.047(8) 0.058(8) -0.007(6) -0.018(5) -0.009(6)
O71 0.027(6) 0.036(7) 0.045(7) 0.016(5) -0.002(5) -0.001(5)
N72 0.023(7) 0.055(10) 0.040(8) 0.018(7) 0.014(6) 0.012(7)
O73 0.034(6) 0.037(7) 0.036(6) 0.004(5) 0.011(5) 0.003(5)
O74 0.047(7) 0.080(10) 0.057(8) 0.032(8) 0.026(6) 0.004(7)
O81 0.046(7) 0.030(6) 0.036(6) -0.001(5) -0.002(5) 0.020(5)
N82 0.029(7) 0.045(9) 0.021(6) -0.003(6) 0.005(5) 0.007(6)
O83 0.024(5) 0.029(6) 0.031(5) -0.003(5) 0.003(4) -0.001(5)
O84 0.025(5) 0.030(6) 0.033(6) -0.021(5) -0.001(4) -0.009(5)
O91 0.030(6) 0.032(6) 0.027(5) -0.007(5) 0.005(4) -0.007(5)
N92 0.027(7) 0.035(8) 0.040(8) -0.008(6) 0.000(6) -0.003(6)
O93 0.057(8) 0.039(7) 0.040(7) -0.010(6) 0.017(6) -0.012(6)
O94 0.036(6) 0.026(6) 0.073(8) -0.019(6) 0.011(6) -0.019(5)
O101 0.029(5) 0.031(6) 0.032(6) -0.011(5) 0.004(4) -0.006(5)
N102 0.034(7) 0.027(7) 0.025(7) -0.005(6) 0.001(6) -0.012(6)
O103 0.027(5) 0.041(7) 0.022(5) -0.001(5) 0.002(4) -0.002(5)
O104 0.058(8) 0.044(8) 0.033(6) 0.001(6) -0.017(6) 0.012(6)
O111 0.026(5) 0.036(6) 0.024(5) -0.005(5) 0.005(4) -0.010(5)
N112 0.020(6) 0.065(10) 0.031(7) -0.009(7) 0.010(5) -0.001(7)
O113 0.023(5) 0.038(6) 0.023(5) -0.009(5) 0.000(4) 0.001(5)
O114 0.052(8) 0.081(10) 0.078(9) -0.054(8) 0.041(7) -0.036(7)
F120 0.015(4) 0.022(4) 0.026(4) -0.002(3) 0.004(3) -0.001(3)
O130 0.021(5) 0.023(6) 0.057(7) 0.005(5) 0.002(5) -0.007(5)
N231 0.074(13) 0.057(12) 0.065(12) -0.002(10) -0.002(10) -0.011(10)
C232 0.027(9) 0.068(15) 0.066(13) 0.002(11) 0.004(9) -0.001(10)
C233 0.068(14) 0.055(14) 0.060(13) -0.018(11) 0.017(11) -0.012(11)
N211 0.102(17) 0.12(2) 0.071(14) -0.001(14) 0.034(13) 0.035(16)
C212 0.053(12) 0.054(13) 0.077(15) -0.007(12) 0.029(11) -0.011(11)
C213 0.081(15) 0.059(14) 0.072(15) 0.002(12) 0.035(12) -0.021(13)
N221 0.043(9) 0.073(13) 0.048(9) 0.009(9) -0.007(8) 0.003(9)
C222 0.075(14) 0.051(12) 0.029(9) 0.008(9) 0.003(9) 0.010(11)
C223 0.044(12) 0.14(3) 0.065(15) 0.006(16) -0.003(11) -0.013(15)
N201 0.075(14) 0.094(17) 0.14(2) -0.052(15) 0.039(14) 0.010(13)
C202 0.10(2) 0.15(3) 0.066(17) -0.014(19) 0.008(16) -0.01(2)
C203 0.14(3) 0.14(3) 0.11(2) 0.00(2) 0.06(2) 0.05(3)
N241 0.11(2) 0.28(5) 0.039(14) 0.03(2) 0.016(15) -0.02(3)
C242 0.056(16) 0.15(3) 0.047(15) 0.014(18) 0.014(13) -0.019(19)
C243 0.031(12) 0.08(2) 0.065(16) 0.001(15) 0.007(11) -0.006(13)
N251 0.072(18) 0.08(2) 0.082(19) 0.036(16) 0.009(18) 0.034(19)
C252 0.15(4) 0.10(3) 0.035(16) 0.035(18) 0.02(2) 0.00(3)
C253 0.023(11) 0.052(16) 0.064(16) 0.011(13) 0.012(11) 0.017(11)
N246 0.11(2) 0.28(5) 0.039(14) 0.03(2) 0.016(15) -0.02(3)
C247 0.056(16) 0.15(3) 0.047(15) 0.014(18) 0.014(13) -0.019(19)
C248 0.031(12) 0.08(2) 0.065(16) 0.001(15) 0.007(11) -0.006(13)
N256 0.072(18) 0.08(2) 0.082(19) 0.036(16) 0.009(18) 0.034(19)
C257 0.15(4) 0.10(3) 0.035(16) 0.035(18) 0.02(2) 0.00(3)
C258 0.023(11) 0.052(16) 0.064(16) 0.011(13) 0.012(11) 0.017(11)

loop_
_atom_type_symbol
_atom_type_description
_atom_type_scat_dispersion_real
_atom_type_scat_dispersion_imag
_atom_type_scat_source
C C 0.0033 0.0016 'International Tables Vol C Tables 4.2.6.8 and 6.1.1.4'
H H 0.0000 0.0000 'International Tables Vol C Tables 4.2.6.8 and 6.1.1.4'
N N 0.0061 0.0033 'International Tables Vol C Tables 4.2.6.8 and 6.1.1.4'
O O 0.0106 0.0060 'International Tables Vol C Tables 4.2.6.8 and 6.1.1.4'
F F 0.0171 0.0103 'International Tables Vol C Tables 4.2.6.8 and 6.1.1.4'
Cr Cr 0.3209 0.6236 'International Tables Vol C Tables 4.2.6.8 and 6.1.1.4'
Nd Nd -0.1943 3.0179 'International Tables Vol C Tables 4.2.6.8 and 6.1.1.4'

loop_
_geom_angle_atom_site_label_1
_geom_angle_atom_site_label_2
_geom_angle_atom_site_label_3
_geom_angle
F1 Nd1 F21 146.8(3)
F1 Nd1 F120 74.5(3)
F21 Nd1 F120 72.3(3)
F1 Nd1 O43 124.6(3)
F21 Nd1 O43 81.4(3)
F120 Nd1 O43 138.2(3)
F1 Nd1 O51 81.9(3)
F21 Nd1 O51 125.6(3)
F120 Nd1 O51 139.7(3)
O43 Nd1 O51 82.1(4)
F1 Nd1 O61 78.1(3)
F21 Nd1 O61 89.4(3)
F120 Nd1 O61 65.7(3)
O43 Nd1 O61 147.1(3)
O51 Nd1 O61 77.8(4)
F1 Nd1 O113 83.5(3)
F21 Nd1 O113 81.8(3)
F120 Nd1 O113 65.4(3)
O43 Nd1 O113 79.4(3)
O51 Nd1 O113 143.8(3)
O61 Nd1 O113 130.7(3)
F1 Nd1 O41 73.7(3)
F21 Nd1 O41 127.6(3)
F120 Nd1 O41 127.5(3)
O43 Nd1 O41 51.0(3)
O51 Nd1 O41 73.7(3)
O61 Nd1 O41 142.2(3)
O113 Nd1 O41 70.5(3)
F1 Nd1 O53 129.6(3)
F21 Nd1 O53 74.5(3)
F120 Nd1 O53 128.0(3)
O43 Nd1 O53 71.9(4)
O51 Nd1 O53 51.1(3)
O61 Nd1 O53 75.2(3)
O113 Nd1 O53 144.9(3)
O41 Nd1 O53 104.4(3)
F22 Nd2 F2 136.6(3)
F22 Nd2 F120 67.8(3)
F2 Nd2 F120 69.4(3)
F22 Nd2 O130 75.9(3)
F2 Nd2 O130 147.2(3)
F120 Nd2 O130 143.3(3)
F22 Nd2 O73 148.5(3)
F2 Nd2 O73 70.5(3)
F120 Nd2 O73 130.7(3)
O130 Nd2 O73 80.3(3)
F22 Nd2 O71 141.4(3)
F2 Nd2 O71 69.9(3)
F120 Nd2 O71 132.7(3)
O130 Nd2 O71 80.3(3)
O73 Nd2 O71 50.6(4)
F22 Nd2 O61 81.3(3)
F2 Nd2 O61 74.1(3)
F120 Nd2 O61 64.1(3)
O130 Nd2 O61 115.9(3)
O73 Nd2 O61 128.2(4)
O71 Nd2 O61 82.3(4)
F22 Nd2 O83 93.7(3)
F2 Nd2 O83 73.7(3)
F120 Nd2 O83 64.2(3)
O130 Nd2 O83 114.9(3)
O73 Nd2 O83 77.9(3)
O71 Nd2 O83 124.0(3)
O61 Nd2 O83 125.8(3)
F22 Nd2 O81 83.4(3)
F2 Nd2 O81 113.5(3)
F120 Nd2 O81 103.7(3)
O130 Nd2 O81 66.4(3)
O73 Nd2 O81 68.1(4)
O71 Nd2 O81 114.0(4)
O61 Nd2 O81 163.3(3)
O83 Nd2 O81 48.5(3)
F22 Nd2 O63 75.8(3)
F2 Nd2 O63 110.7(3)
F120 Nd2 O63 106.8(3)
O130 Nd2 O63 67.5(3)
O73 Nd2 O63 113.5(4)
O71 Nd2 O63 67.2(4)
O61 Nd2 O63 48.9(3)
O83 Nd2 O63 168.5(3)
O81 Nd2 O63 132.7(3)
F23 Nd3 F3 136.0(3)
F23 Nd3 F120 68.7(3)
F3 Nd3 F120 67.4(3)
F23 Nd3 O101 148.9(3)
F3 Nd3 O101 70.2(3)
F120 Nd3 O101 131.5(3)
F23 Nd3 O103 141.7(3)
F3 Nd3 O103 70.0(3)
F120 Nd3 O103 128.1(3)
O101 Nd3 O103 51.2(3)
F23 Nd3 O93 84.4(3)
F3 Nd3 O93 139.5(3)
F120 Nd3 O93 153.1(3)
O101 Nd3 O93 72.9(4)
O103 Nd3 O93 74.2(4)
F23 Nd3 O83 91.3(3)
F3 Nd3 O83 72.9(3)
F120 Nd3 O83 65.0(3)
O101 Nd3 O83 80.9(3)
O103 Nd3 O83 126.6(3)
O93 Nd3 O83 117.1(4)
F23 Nd3 O113 82.7(3)
F3 Nd3 O113 76.3(3)
F120 Nd3 O113 64.5(3)
O101 Nd3 O113 125.7(3)
O103 Nd3 O113 77.8(3)
O93 Nd3 O113 113.9(4)
O83 Nd3 O113 127.7(3)
F23 Nd3 O91 75.9(3)
F3 Nd3 O91 129.7(3)
F120 Nd3 O91 119.1(3)
O101 Nd3 O91 73.2(3)
O103 Nd3 O91 110.6(3)
O93 Nd3 O91 49.8(4)
O83 Nd3 O91 68.2(3)
O113 Nd3 O91 153.9(3)
F23 Nd3 O111 74.1(3)
F3 Nd3 O111 116.6(3)
F120 Nd3 O111 106.9(3)
O101 Nd3 O111 112.5(3)
O103 Nd3 O111 68.1(3)
O93 Nd3 O111 64.0(3)
O83 Nd3 O111 165.3(3)
O113 Nd3 O111 50.1(3)
O91 Nd3 O111 108.7(3)
F3 Cr1 F2 93.5(4)
F3 Cr1 F1 92.1(4)
F2 Cr1 F1 92.3(3)
F3 Cr1 N1 91.2(4)
F2 Cr1 N1 93.4(4)
F1 Cr1 N1 173.2(4)
F3 Cr1 N4 91.5(4)
F2 Cr1 N4 174.5(4)
F1 Cr1 N4 89.6(4)
N1 Cr1 N4 84.3(4)
F3 Cr1 N7 174.7(4)
F2 Cr1 N7 89.5(4)
F1 Cr1 N7 92.2(4)
N1 Cr1 N7 84.2(5)
N4 Cr1 N7 85.3(5)
F22 Cr2 F23 92.5(3)
F22 Cr2 F21 93.1(4)
F23 Cr2 F21 92.0(4)
F22 Cr2 N27 91.6(4)
F23 Cr2 N27 175.4(5)
F21 Cr2 N27 90.0(4)
F22 Cr2 N21 89.0(4)
F23 Cr2 N21 93.2(4)
F21 Cr2 N21 174.3(4)
N27 Cr2 N21 84.7(5)
F22 Cr2 N24 172.5(5)
F23 Cr2 N24 91.4(4)
F21 Cr2 N24 93.2(5)
N27 Cr2 N24 84.3(5)
N21 Cr2 N24 84.3(5)
Cr1 F1 Nd1 138.5(4)
Cr1 F2 Nd2 144.4(4)
Cr1 F3 Nd3 146.8(4)
Cr2 F21 Nd1 139.3(4)
Cr2 F22 Nd2 146.0(4)
Cr2 F23 Nd3 143.8(4)
C2 N1 C9 111.9(11)
C2 N1 C10 109.4(11)
C9 N1 C10 108.2(11)
C2 N1 Cr1 105.4(9)
C9 N1 Cr1 110.2(8)
C10 N1 Cr1 111.7(8)
N1 C2 C3 109.3(13)
N4 C3 C2 109.9(12)
C11 N4 C5 110.0(12)
C11 N4 C3 111.9(11)
C5 N4 C3 110.9(11)
C11 N4 Cr1 111.8(9)
C5 N4 Cr1 103.6(9)
C3 N4 Cr1 108.4(9)
N4 C5 C6 111.2(12)
N7 C6 C5 110.4(12)
C12 N7 C8 110.4(12)
C12 N7 C6 108.4(12)
C8 N7 C6 111.6(12)
C12 N7 Cr1 112.0(10)
C8 N7 Cr1 105.6(9)
C6 N7 Cr1 109.0(9)
N7 C8 C9 108.9(14)
N1 C9 C8 111.4(12)
C30 N21 C22 109.9(12)
C30 N21 C29 110.2(12)
C22 N21 C29 112.6(12)
C30 N21 Cr2 111.7(9)
C22 N21 Cr2 109.5(9)
C29 N21 Cr2 102.8(9)
N21 C22 C23 111.0(12)
C22 C23 N24 111.6(14)
C31 N24 C25 111.3(13)
C31 N24 C23 110.8(12)
C25 N24 C23 110.6(13)
C31 N24 Cr2 111.0(10)
C25 N24 Cr2 110.0(10)
C23 N24 Cr2 102.9(10)
N24 C25 C26 109.8(13)
N27 C26 C25 111.3(12)
C26 N27 C32 109.9(12)
C26 N27 C28 111.3(12)
C32 N27 C28 108.7(13)
C26 N27 Cr2 103.9(9)
C32 N27 Cr2 113.7(9)
C28 N27 Cr2 109.3(9)
C29 C28 N27 109.1(13)
C28 C29 N21 112.8(13)
N42 O41 Nd1 96.2(8)
O44 N42 O41 123.3(13)
O44 N42 O43 121.0(12)
O41 N42 O43 115.7(13)
O44 N42 Nd1 177.7(10)
O41 N42 Nd1 58.8(7)
O43 N42 Nd1 56.9(7)
N42 O43 Nd1 97.2(8)
N52 O51 Nd1 96.2(9)
O54 N52 O53 121.6(13)
O54 N52 O51 120.8(14)
O53 N52 O51 117.6(12)
O54 N52 Nd1 177.5(11)
O53 N52 Nd1 59.7(7)
O51 N52 Nd1 58.0(7)
N52 O53 Nd1 94.9(8)
N62 O61 Nd1 136.5(8)
N62 O61 Nd2 99.9(8)
Nd1 O61 Nd2 110.0(4)
O64 N62 O63 125.1(13)
O64 N62 O61 120.8(14)
O63 N62 O61 114.0(12)
N62 O63 Nd2 96.9(8)
N72 O71 Nd2 96.5(9)
O74 N72 O71 125.1(16)
O74 N72 O73 120.7(15)
O71 N72 O73 114.1(12)
O74 N72 Nd2 164.3(11)
O71 N72 Nd2 58.0(7)
O73 N72 Nd2 57.7(7)
N72 O73 Nd2 96.6(9)
N82 O81 Nd2 97.4(9)
O84 N82 O81 122.8(14)
O84 N82 O83 125.6(13)
O81 N82 O83 111.5(12)
N82 O83 Nd3 131.6(9)
N82 O83 Nd2 99.7(8)
Nd3 O83 Nd2 109.7(4)
N92 O91 Nd3 94.8(9)
O94 N92 O93 121.6(13)
O94 N92 O91 120.8(14)
O93 N92 O91 117.6(13)
O94 N92 Nd3 169.9(11)
O93 N92 Nd3 58.7(8)
O91 N92 Nd3 59.9(7)
N92 O93 Nd3 96.4(9)
N102 O101 Nd3 96.9(8)
O104 N102 O103 122.9(14)
O104 N102 O101 121.8(13)
O103 N102 O101 115.3(12)
O104 N102 Nd3 172.8(11)
O103 N102 Nd3 58.8(7)
O101 N102 Nd3 57.2(7)
N102 O103 Nd3 95.5(8)
N112 O111 Nd3 95.3(8)
O114 N112 O111 124.2(14)
O114 N112 O113 118.8(14)
O111 N112 O113 116.9(12)
N112 O113 Nd1 134.4(8)
N112 O113 Nd3 97.7(9)
Nd1 O113 Nd3 109.4(4)
Nd1 F120 Nd3 120.7(3)
Nd1 F120 Nd2 120.0(3)
Nd3 F120 Nd2 119.3(3)
N231 C232 C233 176.3(19)
N211 C212 C213 177(3)
N221 C222 C223 179(3)
N201 C202 C203 174(3)
N241 C242 C243 178(5)
N251 C252 C253 172.7(16)
N246 C247 C248 174(4)
N256 C257 C258 176(4)

loop_
_geom_bond_atom_site_label_1
_geom_bond_atom_site_label_2
_geom_bond_distance
Nd1 F1 2.297(8)
Nd1 F21 2.326(8)
Nd1 F120 2.365(8)
Nd1 O43 2.489(11)
Nd1 O51 2.504(11)
Nd1 O61 2.517(11)
Nd1 O113 2.532(10)
Nd1 O41 2.539(10)
Nd1 O53 2.542(10)
Nd2 F22 2.342(8)
Nd2 F2 2.353(8)
Nd2 F120 2.434(8)
Nd2 O130 2.475(10)
Nd2 O73 2.508(11)
Nd2 O71 2.516(11)
Nd2 O61 2.556(10)
Nd2 O83 2.571(10)
Nd2 O81 2.632(12)
Nd2 O63 2.652(11)
Nd3 F23 2.372(8)
Nd3 F3 2.386(8)
Nd3 F120 2.410(7)
Nd3 O101 2.499(10)
Nd3 O103 2.536(10)
Nd3 O93 2.541(12)
Nd3 O83 2.542(10)
Nd3 O113 2.552(10)
Nd3 O91 2.567(11)
Nd3 O111 2.626(10)
Cr1 F3 1.894(8)
Cr1 F2 1.916(8)
Cr1 F1 1.936(8)
Cr1 N1 2.040(12)
Cr1 N4 2.084(12)
Cr1 N7 2.095(12)
Cr2 F22 1.918(9)
Cr2 F23 1.922(8)
Cr2 F21 1.938(8)
Cr2 N27 2.075(12)
Cr2 N21 2.090(12)
Cr2 N24 2.094(13)
N1 C2 1.469(18)
N1 C9 1.507(19)
N1 C10 1.543(18)
C2 C3 1.52(2)
C3 N4 1.511(18)
N4 C11 1.44(2)
N4 C5 1.508(19)
C5 C6 1.53(2)
C6 N7 1.522(17)
N7 C12 1.462(19)
N7 C8 1.47(2)
C8 C9 1.54(2)
N21 C30 1.476(18)
N21 C22 1.49(2)
N21 C29 1.489(19)
C22 C23 1.50(2)
C23 N24 1.50(2)
N24 C31 1.47(2)
N24 C25 1.48(2)
C25 C26 1.53(2)
C26 N27 1.49(2)
N27 C32 1.49(2)
N27 C28 1.54(2)
C28 C29 1.49(2)
O41 N42 1.254(16)
N42 O44 1.218(17)
N42 O43 1.303(17)
O51 N52 1.281(16)
N52 O54 1.218(17)
N52 O53 1.266(17)
O61 N62 1.316(16)
N62 O64 1.222(17)
N62 O63 1.256(18)
O71 N72 1.276(18)
N72 O74 1.201(18)
N72 O73 1.285(18)
O81 N82 1.283(16)
N82 O84 1.164(16)
N82 O83 1.304(17)
O91 N92 1.264(17)
N92 O94 1.252(17)
N92 O93 1.253(18)
O101 N102 1.294(17)
N102 O104 1.199(17)
N102 O103 1.283(16)
O111 N112 1.266(18)
N112 O114 1.211(18)
N112 O113 1.306(17)
N231 C232 1.129(8)
C232 C233 1.439(10)
N211 C212 1.14(3)
C212 C213 1.40(3)
N221 C222 1.15(3)
C222 C223 1.48(3)
N201 C202 1.130(8)
C202 C203 1.439(10)
N241 C242 1.129(8)
C242 C243 1.439(10)
N251 C252 1.130(8)
C252 C253 1.440(10)
N246 C247 1.130(8)
C247 C248 1.440(10)
N256 C257 1.130(8)
C257 C258 1.439(10)
